data_2021949
loop_
_publ_author_name
'\.Zes\/lawska, Ewa'
'Kalinowska-T\/lu\'scik, Justyna'
'Nitek, Wojciech'
'Marona, Henryk'
'Waszkielewicz, Anna M.'

_publ_section_title
;
 Influence of the position of the methyl substituent and <i>N</i>-oxide
 formation on the geometry and intermolecular interactions of
 1-(phenoxyethyl)piperidin-4-ol derivatives
;
_journal_coeditor_code FN3328
_journal_issue 1
_journal_name_full 'Acta Crystallographica Section C'
_journal_page_first 30
_journal_page_last 36
_journal_paper_doi 10.1107/S2053229619015948
_journal_volume 76
_journal_year 2020
_chemical_formula_iupac 'C15 H23 N O2'
_chemical_formula_moiety 'C15 H23 N O2'
_chemical_formula_sum 'C15 H23 N O2'
_chemical_formula_weight 249.34
_chemical_name_common 'Compound X'
_chemical_name_systematic
;
1-[(2,3-Dimethylphenoxy)ethyl]piperidin-4-ol
;
_space_group_IT_number 61
_space_group_name_Hall '-P 2ac 2ab'
_space_group_name_H-M_alt 'P b c a'
_symmetry_cell_setting orthorhombic
_symmetry_space_group_name_Hall '-P 2ac 2ab'
_symmetry_space_group_name_H-M 'P b c a'
_atom_sites_solution_hydrogens mixed
_audit_creation_method 'WinGX routine CIF_UPDATE'
_cell_angle_alpha 90
_cell_angle_beta 90
_cell_angle_gamma 90
_cell_formula_units_Z 8
_cell_length_a 8.5170(2)
_cell_length_b 10.0190(2)
_cell_length_c 32.3230(7)
_cell_measurement_reflns_used 3538
_cell_measurement_temperature 293(2)
_cell_measurement_theta_max 27.485
_cell_measurement_theta_min 0.998
_cell_volume 2758.18(10)
_computing_cell_refinement
;
DENZO-SMN (Otwinowski & Minor, 1997)
;
_computing_data_collection
;
COLLECT (Nonius, 1998)
;
_computing_data_reduction
;
DENZO-SMN (Otwinowski & Minor, 1997)
;
_computing_molecular_graphics
;
ORTEP-3 (Farrugia, 2012) and Mercury (Macrae <i>et al.</i>,
2008)
;
_computing_publication_material
;
publCIF (Westrip, 2010)
;
_computing_structure_refinement
;
SHELXL2014 (Sheldrick, 2015)
;
_computing_structure_solution
;
SHELXL97 (Sheldrick, 2008)
;
_diffrn_ambient_temperature 293(2)
_diffrn_detector_area_resol_mean 9
_diffrn_measured_fraction_theta_full 0.996
_diffrn_measured_fraction_theta_max 0.996
_diffrn_measurement_device '95mm CCD camera on \k-goniostat'
_diffrn_measurement_device_type 'Nonius KappaCCD'
_diffrn_measurement_method CCD
_diffrn_radiation_monochromator 'horizonally mounted graphite crystal'
_diffrn_radiation_type MoK\a
_diffrn_radiation_wavelength 0.71073
_diffrn_reflns_av_R_equivalents 0.0316
_diffrn_reflns_av_unetI/netI 0.0379
_diffrn_reflns_limit_h_max 11
_diffrn_reflns_limit_h_min -11
_diffrn_reflns_limit_k_max 12
_diffrn_reflns_limit_k_min -12
_diffrn_reflns_limit_l_max 41
_diffrn_reflns_limit_l_min -41
_diffrn_reflns_number 5773
_diffrn_reflns_theta_full 25.242
_diffrn_reflns_theta_max 27.482
_diffrn_reflns_theta_min 2.52
_exptl_absorpt_coefficient_mu 0.079
_exptl_absorpt_correction_T_max 1
_exptl_absorpt_correction_T_min 0.9296
_exptl_absorpt_correction_type multi-scan
_exptl_absorpt_process_details
;
(DENZO-SMN; Otwinowski & Minor, 1997)
;
_exptl_crystal_colour colourless
_exptl_crystal_density_diffrn 1.201
_exptl_crystal_density_method 'not measured'
_exptl_crystal_description block
_exptl_crystal_F_000 1088
_exptl_crystal_size_max 0.32
_exptl_crystal_size_mid 0.17
_exptl_crystal_size_min 0.07
_refine_diff_density_max 0.231
_refine_diff_density_min -0.198
_refine_ls_extinction_coef 0.0065(6)
_refine_ls_extinction_expression Fc^*^=kFc[1+0.001xFc^2^\l^3^/sin(2\q)]^-1/4^
_refine_ls_extinction_method SHELXL
_refine_ls_goodness_of_fit_gt 13.639
_refine_ls_goodness_of_fit_ref 1.046
_refine_ls_hydrogen_treatment mixed
_refine_ls_matrix_type full
_refine_ls_number_parameters 170
_refine_ls_number_reflns 3144
_refine_ls_number_restraints 0
_refine_ls_restrained_S_all 1.046
_refine_ls_R_factor_all 0.0655
_refine_ls_R_factor_gt 0.0434
_refine_ls_shift/su_max 0.001
_refine_ls_shift/su_mean 0
_refine_ls_structure_factor_coef Fsqd
_refine_ls_weighting_details 'w=1/[\s^2^(Fo^2^)+(0.0295P)^2^+1.3858P] where P=(Fo^2^+2Fc^2^)/3'
_refine_ls_weighting_scheme calc
_refine_ls_wR_factor_gt 0.0862
_refine_ls_wR_factor_ref 0.0953
_reflns_number_gt 2396
_reflns_number_total 3144
_reflns_threshold_expression 'I > 2\s(I)'
_cod_data_source_file fn3328sup1.cif
_cod_data_source_block 2
_cod_database_code 2021949
_shelx_estimated_absorpt_t_min 0.975
_shelx_estimated_absorpt_t_max 0.995
_shelxl_version_number .2013

loop_
_symmetry_equiv_pos_as_xyz
'x, y, z'
'-x+1/2, -y, z+1/2'
'x+1/2, -y+1/2, -z'
'-x, y+1/2, -z+1/2'
'-x, -y, -z'
'x-1/2, y, -z-1/2'
'-x-1/2, y-1/2, z'
'x, -y-1/2, z-1/2'

loop_
_atom_site_type_symbol
_atom_site_label
_atom_site_fract_x
_atom_site_fract_y
_atom_site_fract_z
_atom_site_U_iso_or_equiv
_atom_site_adp_type
_atom_site_calc_flag
_atom_site_occupancy
O O2 -0.26513(12) 0.08844(9) 0.74773(3) 0.0200(2) Uani d 1
O O1 0.33186(11) 0.15251(9) 0.61065(3) 0.0191(2) Uani d 1
C C13 -0.18745(15) 0.16680(13) 0.71713(4) 0.0156(3) Uani d 1
H H13 -0.2667 0.2069 0.699 0.019 Uiso calc 1
C C12 -0.08487(16) 0.07355(13) 0.69151(4) 0.0158(3) Uani d 1
H H12A -0.1513 0.0132 0.6759 0.019 Uiso calc 1
H H12B -0.0201 0.0203 0.7099 0.019 Uiso calc 1
N N1 0.11833(13) 0.24700(11) 0.68489(3) 0.0138(2) Uani d 1
C C11 0.02041(16) 0.15077(13) 0.66176(4) 0.0157(3) Uani d 1
H H11A 0.0874 0.0891 0.6468 0.019 Uiso calc 1
H H11B -0.0438 0.1981 0.6418 0.019 Uiso calc 1
C C14 -0.09049(16) 0.27767(13) 0.73647(4) 0.0160(3) Uani d 1
H H14A -0.1603 0.3431 0.7487 0.019 Uiso calc 1
H H14B -0.0258 0.2407 0.7583 0.019 Uiso calc 1
C C10 0.23079(16) 0.31749(13) 0.65819(4) 0.0174(3) Uani d 1
H H10A 0.2673 0.3962 0.6728 0.021 Uiso calc 1
H H10B 0.1757 0.3476 0.6336 0.021 Uiso calc 1
C C3 0.51287(19) -0.10298(14) 0.54634(4) 0.0231(3) Uani d 1
C C9 0.37268(16) 0.23744(14) 0.64466(4) 0.0181(3) Uani d 1
H H9A 0.4563 0.2975 0.6364 0.022 Uiso calc 1
H H9B 0.4102 0.1837 0.6676 0.022 Uiso calc 1
C C1 0.44963(17) 0.07585(14) 0.59346(4) 0.0179(3) Uani d 1
C C7 0.22865(18) -0.03547(15) 0.55377(4) 0.0234(3) Uani d 1
H H7A 0.1678 0.0268 0.5697 0.035 Uiso calc 1
H H7B 0.1953 -0.1247 0.56 0.035 Uiso calc 1
H H7C 0.2137 -0.0183 0.5248 0.035 Uiso calc 1
C C15 0.01396(16) 0.34595(13) 0.70482(4) 0.0159(3) Uani d 1
H H15A -0.0505 0.389 0.684 0.019 Uiso calc 1
H H15B 0.0767 0.414 0.7183 0.019 Uiso calc 1
C C6 0.60738(17) 0.09027(15) 0.60366(4) 0.0226(3) Uani d 1
H H6 0.6388 0.1547 0.6227 0.027 Uiso calc 1
C C4 0.67097(19) -0.08875(16) 0.55700(4) 0.0272(4) Uani d 1
H H4 0.7456 -0.1444 0.5451 0.033 Uiso calc 1
C C2 0.39999(17) -0.02015(14) 0.56446(4) 0.0188(3) Uani d 1
C C5 0.71736(18) 0.00727(16) 0.58512(4) 0.0267(4) Uani d 1
H H5 0.8231 0.0164 0.5917 0.032 Uiso calc 1
C C8 0.4642(2) -0.20808(16) 0.51551(5) 0.0316(4) Uani d 1
H H8A 0.5537 -0.2613 0.5081 0.047 Uiso calc 1
H H8B 0.4228 -0.1658 0.4912 0.047 Uiso calc 1
H H8C 0.3851 -0.2642 0.5276 0.047 Uiso calc 1
H H2 -0.297(2) 0.1413(18) 0.7677(6) 0.040(5) Uiso d 1

loop_
_atom_site_aniso_label
_atom_site_aniso_U_11
_atom_site_aniso_U_22
_atom_site_aniso_U_33
_atom_site_aniso_U_12
_atom_site_aniso_U_13
_atom_site_aniso_U_23
O2 0.0214(5) 0.0151(5) 0.0235(5) -0.0017(4) 0.0078(4) -0.0013(4)
O1 0.0185(5) 0.0225(5) 0.0163(5) 0.0001(4) 0.0012(4) -0.0054(4)
C13 0.0135(6) 0.0157(6) 0.0175(6) 0.0003(5) 0.0020(5) 0.0009(5)
C12 0.0154(7) 0.0148(7) 0.0171(6) -0.0016(6) -0.0003(5) -0.0026(5)
N1 0.0155(5) 0.0124(5) 0.0135(5) -0.0008(5) 0.0015(5) -0.0004(4)
C11 0.0171(7) 0.0158(7) 0.0140(6) 0.0007(6) -0.0012(5) -0.0026(5)
C14 0.0174(6) 0.0139(6) 0.0168(6) 0.0012(6) 0.0025(5) -0.0018(5)
C10 0.0199(7) 0.0160(7) 0.0164(6) -0.0022(6) 0.0024(6) 0.0011(5)
C3 0.0354(9) 0.0181(7) 0.0157(6) -0.0005(7) 0.0040(6) 0.0013(6)
C9 0.0187(7) 0.0206(7) 0.0151(6) -0.0036(6) 0.0020(6) -0.0028(5)
C1 0.0214(7) 0.0186(7) 0.0136(6) 0.0007(6) 0.0040(6) 0.0007(5)
C7 0.0303(8) 0.0232(7) 0.0166(6) -0.0043(7) -0.0014(6) -0.0010(6)
C15 0.0178(7) 0.0119(6) 0.0179(6) 0.0012(5) 0.0007(5) -0.0009(5)
C6 0.0233(7) 0.0273(8) 0.0173(6) -0.0012(7) 0.0012(6) -0.0033(6)
C4 0.0316(8) 0.0297(8) 0.0203(7) 0.0088(7) 0.0068(7) -0.0012(6)
C2 0.0252(8) 0.0180(7) 0.0132(6) -0.0030(6) 0.0022(6) 0.0029(5)
C5 0.0211(8) 0.0372(9) 0.0219(7) 0.0037(7) 0.0019(6) -0.0027(7)
C8 0.0468(10) 0.0238(8) 0.0242(7) -0.0008(8) 0.0049(8) -0.0054(6)

loop_
_atom_type_symbol
_atom_type_description
_atom_type_scat_dispersion_real
_atom_type_scat_dispersion_imag
_atom_type_scat_source
C C 0.0033 0.0016 'International Tables Vol C Tables 4.2.6.8 and 6.1.1.4'
H H 0 0 'International Tables Vol C Tables 4.2.6.8 and 6.1.1.4'
N N 0.0061 0.0033 'International Tables Vol C Tables 4.2.6.8 and 6.1.1.4'
O O 0.0106 0.006 'International Tables Vol C Tables 4.2.6.8 and 6.1.1.4'

loop_
_exptl_crystal_face_index_h
_exptl_crystal_face_index_k
_exptl_crystal_face_index_l
_exptl_crystal_face_perp_dist
-1 0 0 0.025
1 0 0 0.14
0 0 -1 0.069
0 0 1 0.001
0 1 0 0.16
0 -1 0 0.17

loop_
_geom_angle_atom_site_label_1
_geom_angle_atom_site_label_2
_geom_angle_atom_site_label_3
_geom_angle
C13 O2 H2 108.6(12)
C1 O1 C9 117.59(10)
O2 C13 C14 111.68(11)
O2 C13 C12 107.78(10)
C14 C13 C12 111.12(11)
O2 C13 H13 108.7
C14 C13 H13 108.7
C12 C13 H13 108.7
C13 C12 C11 111.63(11)
C13 C12 H12A 109.3
C11 C12 H12A 109.3
C13 C12 H12B 109.3
C11 C12 H12B 109.3
H12A C12 H12B 108
C10 N1 C11 112.58(10)
C10 N1 C15 108.98(10)
C11 N1 C15 108.57(10)
N1 C11 C12 110.10(10)
N1 C11 H11A 109.6
C12 C11 H11A 109.6
N1 C11 H11B 109.6
C12 C11 H11B 109.6
H11A C11 H11B 108.2
C15 C14 C13 111.76(11)
C15 C14 H14A 109.3
C13 C14 H14A 109.3
C15 C14 H14B 109.3
C13 C14 H14B 109.3
H14A C14 H14B 107.9
N1 C10 C9 115.78(11)
N1 C10 H10A 108.3
C9 C10 H10A 108.3
N1 C10 H10B 108.3
C9 C10 H10B 108.3
H10A C10 H10B 107.4
C4 C3 C2 119.91(13)
C4 C3 C8 119.95(14)
C2 C3 C8 120.14(14)
O1 C9 C10 110.02(11)
O1 C9 H9A 109.7
C10 C9 H9A 109.7
O1 C9 H9B 109.7
C10 C9 H9B 109.7
H9A C9 H9B 108.2
O1 C1 C6 123.28(12)
O1 C1 C2 115.47(12)
C6 C1 C2 121.26(13)
C2 C7 H7A 109.5
C2 C7 H7B 109.5
H7A C7 H7B 109.5
C2 C7 H7C 109.5
H7A C7 H7C 109.5
H7B C7 H7C 109.5
N1 C15 C14 110.09(10)
N1 C15 H15A 109.6
C14 C15 H15A 109.6
N1 C15 H15B 109.6
C14 C15 H15B 109.6
H15A C15 H15B 108.2
C5 C6 C1 119.15(14)
C5 C6 H6 120.4
C1 C6 H6 120.4
C5 C4 C3 120.60(14)
C5 C4 H4 119.7
C3 C4 H4 119.7
C3 C2 C1 118.54(13)
C3 C2 C7 120.59(13)
C1 C2 C7 120.86(13)
C4 C5 C6 120.55(14)
C4 C5 H5 119.7
C6 C5 H5 119.7
C3 C8 H8A 109.5
C3 C8 H8B 109.5
H8A C8 H8B 109.5
C3 C8 H8C 109.5
H8A C8 H8C 109.5
H8B C8 H8C 109.5

loop_
_geom_bond_atom_site_label_1
_geom_bond_atom_site_label_2
_geom_bond_distance
O2 C13 1.4257(16)
O2 H2 0.876(19)
O1 C1 1.3802(16)
O1 C9 1.4330(15)
C13 C14 1.5188(18)
C13 C12 1.5236(18)
C13 H13 0.98
C12 C11 1.5256(18)
C12 H12A 0.97
C12 H12B 0.97
N1 C10 1.4702(17)
N1 C11 1.4778(16)
N1 C15 1.4791(16)
C11 H11A 0.97
C11 H11B 0.97
C14 C15 1.5185(18)
C14 H14A 0.97
C14 H14B 0.97
C10 C9 1.5148(19)
C10 H10A 0.97
C10 H10B 0.97
C3 C4 1.397(2)
C3 C2 1.399(2)
C3 C8 1.508(2)
C9 H9A 0.97
C9 H9B 0.97
C1 C6 1.391(2)
C1 C2 1.4078(19)
C7 C2 1.507(2)
C7 H7A 0.96
C7 H7B 0.96
C7 H7C 0.96
C15 H15A 0.97
C15 H15B 0.97
C6 C5 1.389(2)
C6 H6 0.93
C4 C5 1.381(2)
C4 H4 0.93
C5 H5 0.93
C8 H8A 0.96
C8 H8B 0.96
C8 H8C 0.96

loop_
_geom_hbond_atom_site_label_D
_geom_hbond_atom_site_label_H
_geom_hbond_atom_site_label_A
_geom_hbond_site_symmetry_A
_geom_hbond_distance_DH
_geom_hbond_distance_HA
_geom_hbond_distance_DA
_geom_hbond_angle_DHA
O2 H2 N1 6_557 0.88(2) 2.00(2) 2.873(2) 174(2)
C11 H11A O1 . 0.97 2.47 3.125(2) 125
C12 H12B O2 6_657 0.97 2.66 3.361(2) 130
C14 H14A O2 7_565 0.97 2.54 3.367(2) 143
C15 H15B O2 4_556 0.97 2.61 3.582(2) 176

loop_
_geom_torsion_atom_site_label_1
_geom_torsion_atom_site_label_2
_geom_torsion_atom_site_label_3
_geom_torsion_atom_site_label_4
_geom_torsion
O2 C13 C12 C11 -172.12(10)
C14 C13 C12 C11 -49.44(15)
C10 N1 C11 C12 175.75(11)
C15 N1 C11 C12 -63.50(13)
C13 C12 C11 N1 56.80(14)
O2 C13 C14 C15 170.18(11)
C12 C13 C14 C15 49.79(15)
C11 N1 C10 C9 -75.50(14)
C15 N1 C10 C9 163.99(11)
C1 O1 C9 C10 177.69(11)
N1 C10 C9 O1 80.35(14)
C9 O1 C1 C6 -8.93(19)
C9 O1 C1 C2 170.88(11)
C10 N1 C15 C14 -173.25(10)
C11 N1 C15 C14 63.80(13)
C13 C14 C15 N1 -57.39(14)
O1 C1 C6 C5 179.16(13)
C2 C1 C6 C5 -0.6(2)
C2 C3 C4 C5 -0.5(2)
C8 C3 C4 C5 179.86(14)
C4 C3 C2 C1 -0.3(2)
C8 C3 C2 C1 179.30(13)
C4 C3 C2 C7 -179.12(13)
C8 C3 C2 C7 0.5(2)
O1 C1 C2 C3 -178.90(11)
C6 C1 C2 C3 0.9(2)
O1 C1 C2 C7 -0.13(18)
C6 C1 C2 C7 179.69(13)
C3 C4 C5 C6 0.8(2)
C1 C6 C5 C4 -0.2(2)

_cod_database_fobs_code 2021949
